data_4066684
loop_
_publ_author_name
'Adams, Richard D.'
'Pearl, William C.'

_publ_section_title
;
 Reactions of Bis(tri-tert-butylphosphine)platinum with Metal Hydride
 Complexes. The Reactions of Pt(P-t-Bu3)2with HRe(CO)4SbPh3
;
_journal_issue 17
_journal_name_full Organometallics
_journal_page_first 3887
_journal_paper_doi 10.1021/om100569j
_journal_volume 29
_journal_year 2010
_chemical_formula_sum 'C56 H41 O8 P0 Pt Re2 Sb3'
_chemical_formula_weight 1774.63
_chemical_name_systematic
; 
 ? 
;
_space_group_IT_number 14
_symmetry_cell_setting monoclinic
_symmetry_space_group_name_Hall '-P 2ybc'
_symmetry_space_group_name_H-M 'P 1 21/c 1'
_atom_sites_solution_hydrogens geom
_atom_sites_solution_primary direct
_atom_sites_solution_secondary difmap
_audit_creation_method SHELXL-97
_cell_angle_alpha 90.00
_cell_angle_beta 96.3580(10)
_cell_angle_gamma 90.00
_cell_formula_units_Z 4
_cell_length_a 13.6009(8)
_cell_length_b 10.0159(6)
_cell_length_c 40.894(2)
_cell_measurement_reflns_used 9016
_cell_measurement_temperature 294(2)
_cell_measurement_theta_max 27.28
_cell_measurement_theta_min 2.27
_cell_volume 5536.5(5)
_computing_cell_refinement 'SAINT+  V6.45 (Bruker, 2003)'
_computing_data_collection 'SMART V5.632 (Bruker, 2005)'
_computing_data_reduction 'SAINT+  V6.45'
_computing_molecular_graphics 'SHELXTL V6.1 (Sheldrick, 2000)'
_computing_publication_material 'SHELXTL V6.1'
_computing_structure_refinement 'SHELXL-97 (Sheldrick, 1997)'
_computing_structure_solution 'SHELXS-97 (Sheldrick, 1990)'
_diffrn_ambient_temperature 294(2)
_diffrn_measured_fraction_theta_full 0.996
_diffrn_measured_fraction_theta_max 0.996
_diffrn_measurement_device_type 'Bruker SMART APEX CCD diffractometer'
_diffrn_measurement_method 'omega scans'
_diffrn_radiation_monochromator graphite
_diffrn_radiation_source 'fine-focus sealed tube'
_diffrn_radiation_type MoK\a
_diffrn_radiation_wavelength 0.71073
_diffrn_reflns_av_R_equivalents 0.0586
_diffrn_reflns_av_sigmaI/netI 0.0676
_diffrn_reflns_limit_h_max 18
_diffrn_reflns_limit_h_min -17
_diffrn_reflns_limit_k_max 13
_diffrn_reflns_limit_k_min -9
_diffrn_reflns_limit_l_max 53
_diffrn_reflns_limit_l_min -54
_diffrn_reflns_number 40020
_diffrn_reflns_theta_full 28.34
_diffrn_reflns_theta_max 28.34
_diffrn_reflns_theta_min 1.71
_diffrn_standards_decay_% <1
_exptl_absorpt_coefficient_mu 8.365
_exptl_absorpt_correction_T_max 1.000
_exptl_absorpt_correction_T_min 0.142
_exptl_absorpt_correction_type multi-scan
_exptl_absorpt_process_details '(SADABS, Bruker, 1997)'
_exptl_crystal_colour colorless
_exptl_crystal_density_diffrn 2.129
_exptl_crystal_density_method 'not measured'
_exptl_crystal_description plate
_exptl_crystal_F_000 3288
_exptl_crystal_size_max 0.4
_exptl_crystal_size_mid 0.14
_exptl_crystal_size_min 0.02
_refine_diff_density_max 1.394
_refine_diff_density_min -1.298
_refine_diff_density_rms 0.158
_refine_ls_extinction_method none
_refine_ls_goodness_of_fit_ref 1.069
_refine_ls_hydrogen_treatment mixed
_refine_ls_matrix_type full
_refine_ls_number_parameters 635
_refine_ls_number_reflns 13775
_refine_ls_number_restraints 0
_refine_ls_restrained_S_all 1.069
_refine_ls_R_factor_all 0.0605
_refine_ls_R_factor_gt 0.0434
_refine_ls_shift/su_max 0.001
_refine_ls_shift/su_mean 0.000
_refine_ls_structure_factor_coef Fsqd
_refine_ls_weighting_details 'calc w=1/[\s^2^(Fo^2^)+(0.0148P)^2^+0.0000P] where P=(Fo^2^+2Fc^2^)/3'
_refine_ls_weighting_scheme calc
_refine_ls_wR_factor_gt 0.0859
_refine_ls_wR_factor_ref 0.0919
_reflns_number_gt 10838
_reflns_number_total 13775
_reflns_threshold_expression >2sigma(I)
_cod_data_source_file om100569j_si_001.cif
_cod_data_source_block 4
_cod_depositor_comments
;
The following automatic conversions were performed:

'_symmetry_cell_setting' value 'Monoclinic' changed to 'monoclinic'
according to /home/saulius/struct/CIF-dictionaries/cif_core.dic
dictionary named 'cif_core.dic' version 2.4.1 from
2010-06-29.

'_exptl_absorpt_correction_type' value 'Multi-scan'
changed to 'multi-scan' according to
/home/saulius/struct/CIF-dictionaries/cif_core.dic dictionary named
'cif_core.dic' version 2.4.1 from 2010-06-29.

Automatic conversion script
Id: cif_fix_values 1715 2011-07-08 13:25:40Z adriana 
;
_cod_original_cell_volume 5536.5(6)
_cod_original_sg_symbol_H-M P2(1)/c
_cod_database_code 4066684

loop_
_symmetry_equiv_pos_as_xyz
'x, y, z'
'-x, y+1/2, -z+1/2'
'-x, -y, -z'
'x, -y-1/2, z-1/2'

loop_
_atom_site_label
_atom_site_type_symbol
_atom_site_fract_x
_atom_site_fract_y
_atom_site_fract_z
_atom_site_U_iso_or_equiv
_atom_site_adp_type
_atom_site_occupancy
_atom_site_symmetry_multiplicity
_atom_site_calc_flag
_atom_site_refinement_flags
H1 H 0.482(4) 0.387(7) 0.1056(15) 0.044(19) Uiso 1 1 d .
Pt1 Pt 0.271353(17) 0.20282(3) 0.135414(6) 0.03402(7) Uani 1 1 d .
Re1 Re 0.57581(2) 0.39144(3) 0.136268(7) 0.04345(8) Uani 1 1 d .
Re2 Re 0.44534(2) 0.48825(3) 0.068250(6) 0.03866(7) Uani 1 1 d .
Sb1 Sb 0.45983(3) 0.16651(5) 0.140681(10) 0.03491(10) Uani 1 1 d .
Sb2 Sb 0.27485(3) 0.35925(5) 0.083740(10) 0.03633(11) Uani 1 1 d .
Sb3 Sb 0.08638(3) 0.22823(5) 0.140667(12) 0.04383(12) Uani 1 1 d .
O11 O 0.7088(5) 0.2444(8) 0.0895(2) 0.107(3) Uani 1 1 d .
O12 O 0.7197(5) 0.3081(9) 0.19612(17) 0.105(3) Uani 1 1 d .
O13 O 0.6849(5) 0.6592(8) 0.13048(18) 0.095(2) Uani 1 1 d .
O14 O 0.4196(6) 0.5209(8) 0.17662(17) 0.093(2) Uani 1 1 d .
O21 O 0.4935(6) 0.2450(7) 0.02558(17) 0.090(2) Uani 1 1 d .
O22 O 0.3257(5) 0.6268(7) 0.00980(15) 0.0768(19) Uani 1 1 d .
O23 O 0.6411(4) 0.6067(6) 0.05078(16) 0.0732(18) Uani 1 1 d .
O24 O 0.3996(5) 0.7247(6) 0.11392(15) 0.0730(17) Uani 1 1 d .
C1 C 0.2741(5) 0.0678(7) 0.17347(16) 0.0399(16) Uani 1 1 d .
C2 C 0.2775(6) -0.0692(8) 0.1669(2) 0.058(2) Uani 1 1 d .
H2 H 0.2780 -0.0969 0.1453 0.069 Uiso 1 1 calc R
C3 C 0.2802(7) -0.1641(10) 0.1911(3) 0.075(3) Uani 1 1 d .
H3 H 0.2831 -0.2543 0.1859 0.090 Uiso 1 1 calc R
C4 C 0.2784(7) -0.1233(11) 0.2232(3) 0.080(3) Uani 1 1 d .
H4 H 0.2785 -0.1870 0.2397 0.096 Uiso 1 1 calc R
C5 C 0.2765(6) 0.0068(11) 0.2310(2) 0.068(3) Uani 1 1 d .
H5 H 0.2773 0.0329 0.2528 0.081 Uiso 1 1 calc R
C6 C 0.2734(6) 0.1028(9) 0.20613(18) 0.056(2) Uani 1 1 d .
H6 H 0.2708 0.1927 0.2117 0.067 Uiso 1 1 calc R
C11 C 0.6611(6) 0.2976(9) 0.1070(2) 0.065(2) Uani 1 1 d .
C12 C 0.6646(6) 0.3422(11) 0.1744(2) 0.070(3) Uani 1 1 d .
C13 C 0.6439(7) 0.5597(10) 0.1321(2) 0.068(2) Uani 1 1 d .
C14 C 0.4788(7) 0.4739(9) 0.16256(19) 0.061(2) Uani 1 1 d .
C21 C 0.4752(6) 0.3322(9) 0.04111(17) 0.053(2) Uani 1 1 d .
C22 C 0.3711(6) 0.5754(9) 0.0313(2) 0.056(2) Uani 1 1 d .
C23 C 0.5692(6) 0.5658(8) 0.05819(19) 0.0518(19) Uani 1 1 d .
C24 C 0.4151(6) 0.6382(8) 0.09735(19) 0.0513(19) Uani 1 1 d .
C25 C 0.5168(5) 0.0553(8) 0.18274(18) 0.0473(18) Uani 1 1 d .
C26 C 0.5401(8) -0.0770(11) 0.1814(3) 0.089(3) Uani 1 1 d .
H26 H 0.5308 -0.1214 0.1613 0.106 Uiso 1 1 calc R
C27 C 0.5773(10) -0.1466(13) 0.2095(3) 0.118(5) Uani 1 1 d .
H27 H 0.5909 -0.2374 0.2082 0.141 Uiso 1 1 calc R
C28 C 0.5936(9) -0.0821(17) 0.2382(3) 0.121(5) Uani 1 1 d .
H28 H 0.6208 -0.1282 0.2568 0.145 Uiso 1 1 calc R
C29 C 0.5708(8) 0.0508(14) 0.2408(2) 0.093(4) Uani 1 1 d .
H29 H 0.5804 0.0944 0.2610 0.112 Uiso 1 1 calc R
C30 C 0.5333(6) 0.1179(11) 0.21273(19) 0.067(2) Uani 1 1 d .
H30 H 0.5187 0.2083 0.2141 0.080 Uiso 1 1 calc R
C31 C 0.4913(6) 0.0369(8) 0.10200(17) 0.0485(18) Uani 1 1 d .
C32 C 0.4192(7) 0.0090(8) 0.0762(2) 0.066(2) Uani 1 1 d .
H32 H 0.3543 0.0356 0.0775 0.079 Uiso 1 1 calc R
C33 C 0.4428(10) -0.0573(10) 0.0488(2) 0.092(4) Uani 1 1 d .
H33 H 0.3947 -0.0748 0.0313 0.110 Uiso 1 1 calc R
C34 C 0.5414(12) -0.0984(12) 0.0477(3) 0.101(4) Uani 1 1 d .
H34 H 0.5590 -0.1421 0.0292 0.121 Uiso 1 1 calc R
C35 C 0.6092(10) -0.0755(13) 0.0728(3) 0.108(4) Uani 1 1 d .
H35 H 0.6736 -0.1053 0.0719 0.130 Uiso 1 1 calc R
C36 C 0.5861(7) -0.0092(10) 0.0998(2) 0.075(3) Uani 1 1 d .
H36 H 0.6350 0.0056 0.1172 0.091 Uiso 1 1 calc R
C37 C 0.2184(5) 0.2388(7) 0.04223(16) 0.0403(16) Uani 1 1 d .
C38 C 0.1788(6) 0.1151(9) 0.04687(19) 0.056(2) Uani 1 1 d .
H38 H 0.1736 0.0854 0.0682 0.067 Uiso 1 1 calc R
C39 C 0.1461(7) 0.0330(9) 0.0203(2) 0.072(3) Uani 1 1 d .
H39 H 0.1195 -0.0504 0.0241 0.087 Uiso 1 1 calc R
C40 C 0.1528(7) 0.0739(10) -0.0109(2) 0.070(3) Uani 1 1 d .
H40 H 0.1312 0.0187 -0.0286 0.084 Uiso 1 1 calc R
C41 C 0.1912(6) 0.1957(9) -0.01628(19) 0.055(2) Uani 1 1 d .
H41 H 0.1953 0.2240 -0.0377 0.066 Uiso 1 1 calc R
C42 C 0.2245(5) 0.2787(8) 0.00968(16) 0.0466(18) Uani 1 1 d .
H42 H 0.2512 0.3617 0.0055 0.056 Uiso 1 1 calc R
C43 C 0.1663(5) 0.5266(7) 0.08022(16) 0.0431(17) Uani 1 1 d .
C44 C 0.1143(6) 0.5580(9) 0.0522(2) 0.058(2) Uani 1 1 d .
H44 H 0.1171 0.5042 0.0338 0.070 Uiso 1 1 calc R
C45 C 0.0556(7) 0.6708(10) 0.0501(2) 0.072(3) Uani 1 1 d .
H45 H 0.0183 0.6938 0.0305 0.086 Uiso 1 1 calc R
C46 C 0.0536(7) 0.7474(11) 0.0775(3) 0.082(3) Uani 1 1 d .
H46 H 0.0136 0.8229 0.0765 0.099 Uiso 1 1 calc R
C47 C 0.1072(7) 0.7169(10) 0.1053(3) 0.076(3) Uani 1 1 d .
H47 H 0.1054 0.7716 0.1236 0.091 Uiso 1 1 calc R
C48 C 0.1677(6) 0.6010(9) 0.1076(2) 0.062(2) Uani 1 1 d .
H48 H 0.2062 0.5779 0.1270 0.075 Uiso 1 1 calc R
C49 C 0.0006(5) 0.0553(9) 0.1508(2) 0.055(2) Uani 1 1 d .
C50 C 0.0321(6) -0.0283(10) 0.1762(2) 0.066(2) Uani 1 1 d .
H50 H 0.0914 -0.0107 0.1891 0.079 Uiso 1 1 calc R
C51 C -0.0235(7) -0.1395(11) 0.1829(3) 0.083(3) Uani 1 1 d .
H51 H -0.0015 -0.1943 0.2006 0.099 Uiso 1 1 calc R
C52 C -0.1072(9) -0.1684(14) 0.1646(3) 0.119(5) Uani 1 1 d .
H52 H -0.1460 -0.2395 0.1702 0.142 Uiso 1 1 calc R
C53 C -0.1358(9) -0.0929(15) 0.1376(3) 0.118(5) Uani 1 1 d .
H53 H -0.1920 -0.1166 0.1237 0.142 Uiso 1 1 calc R
C54 C -0.0824(7) 0.0186(12) 0.1305(3) 0.092(4) Uani 1 1 d .
H54 H -0.1026 0.0692 0.1119 0.110 Uiso 1 1 calc R
C55 C 0.0660(6) 0.3499(9) 0.18166(19) 0.058(2) Uani 1 1 d .
C56 C -0.0219(7) 0.3473(12) 0.1957(2) 0.081(3) Uani 1 1 d .
H56 H -0.0732 0.2918 0.1871 0.097 Uiso 1 1 calc R
C57 C -0.0331(10) 0.4263(15) 0.2222(3) 0.107(4) Uani 1 1 d .
H57 H -0.0916 0.4222 0.2320 0.128 Uiso 1 1 calc R
C58 C 0.0391(12) 0.5104(14) 0.2345(3) 0.116(5) Uani 1 1 d .
H58 H 0.0297 0.5645 0.2524 0.139 Uiso 1 1 calc R
C59 C 0.1273(10) 0.5164(12) 0.2206(3) 0.096(3) Uani 1 1 d .
H59 H 0.1772 0.5746 0.2289 0.115 Uiso 1 1 calc R
C60 C 0.1399(7) 0.4348(10) 0.1943(2) 0.068(2) Uani 1 1 d .
H60 H 0.1992 0.4373 0.1849 0.081 Uiso 1 1 calc R
C61 C -0.0174(5) 0.3225(10) 0.10424(18) 0.054(2) Uani 1 1 d .
C62 C -0.0588(6) 0.4317(10) 0.10872(18) 0.055(2) Uani 1 1 d .
H62 H -0.0449 0.4740 0.1290 0.066 Uiso 1 1 calc R
C63 C -0.1261(6) 0.4938(10) 0.0843(2) 0.068(2) Uani 1 1 d .
H63 H -0.1575 0.5732 0.0887 0.082 Uiso 1 1 calc R
C64 C -0.1431(7) 0.4347(11) 0.0546(2) 0.075(3) Uani 1 1 d .
H64 H -0.1857 0.4748 0.0381 0.090 Uiso 1 1 calc R
C65 C -0.0987(7) 0.3169(12) 0.0485(2) 0.076(3) Uani 1 1 d .
H65 H -0.1112 0.2765 0.0280 0.091 Uiso 1 1 calc R
C66 C -0.0355(6) 0.2583(10) 0.0726(2) 0.063(2) Uani 1 1 d .
H66 H -0.0046 0.1780 0.0687 0.075 Uiso 1 1 calc R

loop_
_atom_site_aniso_label
_atom_site_aniso_U_11
_atom_site_aniso_U_22
_atom_site_aniso_U_33
_atom_site_aniso_U_23
_atom_site_aniso_U_13
_atom_site_aniso_U_12
Pt1 0.03172(13) 0.03773(15) 0.03289(13) 0.00391(11) 0.00482(9) -0.00271(11)
Re1 0.03956(15) 0.04825(18) 0.04197(15) -0.00330(13) 0.00201(12) -0.01058(13)
Re2 0.04208(15) 0.03732(16) 0.03733(14) 0.00064(12) 0.00776(11) -0.00815(12)
Sb1 0.0321(2) 0.0384(3) 0.0341(2) 0.00289(19) 0.00327(17) -0.00063(18)
Sb2 0.0366(2) 0.0389(3) 0.0334(2) 0.00585(19) 0.00340(17) -0.00357(19)
Sb3 0.0321(2) 0.0524(3) 0.0475(3) 0.0072(2) 0.00639(19) -0.0010(2)
O11 0.090(5) 0.094(6) 0.151(7) -0.001(5) 0.078(5) -0.002(4)
O12 0.071(4) 0.161(8) 0.075(5) 0.020(5) -0.028(4) -0.006(5)
O13 0.095(5) 0.081(5) 0.109(5) -0.013(4) 0.015(4) -0.050(4)
O14 0.116(6) 0.089(6) 0.082(5) -0.012(4) 0.048(4) 0.012(5)
O21 0.126(6) 0.069(5) 0.079(5) -0.028(4) 0.034(4) -0.007(4)
O22 0.084(4) 0.081(5) 0.061(4) 0.029(3) -0.011(3) -0.012(4)
O23 0.059(4) 0.068(4) 0.099(5) 0.010(4) 0.038(3) -0.010(3)
O24 0.096(5) 0.052(4) 0.075(4) -0.018(3) 0.030(3) -0.005(3)
C1 0.030(3) 0.044(4) 0.046(4) 0.009(3) 0.006(3) 0.003(3)
C2 0.072(5) 0.041(5) 0.063(5) 0.012(4) 0.023(4) 0.004(4)
C3 0.090(7) 0.049(5) 0.090(7) 0.026(5) 0.028(6) 0.001(5)
C4 0.084(7) 0.074(7) 0.084(7) 0.039(6) 0.015(5) -0.007(6)
C5 0.075(6) 0.087(8) 0.040(4) 0.020(5) 0.006(4) -0.011(5)
C6 0.066(5) 0.058(5) 0.044(4) 0.003(4) 0.002(4) -0.020(4)
C11 0.056(5) 0.060(6) 0.081(6) 0.006(5) 0.021(5) -0.012(4)
C12 0.054(5) 0.095(8) 0.058(5) -0.004(5) -0.009(4) -0.023(5)
C13 0.064(5) 0.072(7) 0.066(5) -0.009(5) 0.002(4) -0.026(5)
C14 0.085(6) 0.053(5) 0.045(4) -0.008(4) 0.012(4) -0.013(5)
C21 0.067(5) 0.057(5) 0.037(4) -0.002(4) 0.019(4) -0.016(4)
C22 0.061(5) 0.052(5) 0.056(5) 0.004(4) 0.009(4) -0.012(4)
C23 0.056(5) 0.045(5) 0.056(5) 0.004(4) 0.014(4) -0.009(4)
C24 0.052(4) 0.046(5) 0.058(5) -0.006(4) 0.016(4) -0.015(4)
C25 0.042(4) 0.053(5) 0.047(4) 0.014(4) 0.004(3) -0.001(4)
C26 0.095(8) 0.074(7) 0.088(7) 0.027(6) -0.026(6) -0.009(6)
C27 0.136(11) 0.084(9) 0.122(11) 0.049(8) -0.035(9) 0.004(8)
C28 0.109(10) 0.156(15) 0.089(9) 0.077(10) -0.028(7) -0.010(10)
C29 0.099(8) 0.126(11) 0.048(5) 0.021(6) -0.016(5) -0.003(8)
C30 0.062(5) 0.088(7) 0.048(5) 0.019(5) 0.001(4) -0.008(5)
C31 0.064(5) 0.039(4) 0.043(4) -0.002(3) 0.007(4) -0.002(4)
C32 0.093(7) 0.045(5) 0.056(5) -0.001(4) -0.005(5) 0.004(5)
C33 0.160(11) 0.058(6) 0.049(5) -0.006(5) -0.027(6) 0.012(7)
C34 0.174(13) 0.081(8) 0.050(6) -0.013(5) 0.022(7) 0.035(9)
C35 0.111(10) 0.105(10) 0.118(10) -0.021(8) 0.051(8) 0.026(8)
C36 0.079(6) 0.070(7) 0.081(6) -0.027(5) 0.024(5) 0.010(5)
C37 0.032(3) 0.044(4) 0.043(4) 0.005(3) -0.002(3) -0.004(3)
C38 0.062(5) 0.059(6) 0.047(4) 0.009(4) 0.005(4) -0.008(4)
C39 0.098(7) 0.052(6) 0.066(6) -0.003(5) 0.005(5) -0.027(5)
C40 0.076(6) 0.070(7) 0.062(5) -0.016(5) -0.006(4) -0.022(5)
C41 0.054(5) 0.065(6) 0.047(4) 0.003(4) 0.003(3) -0.006(4)
C42 0.052(4) 0.047(5) 0.040(4) 0.009(3) 0.001(3) -0.008(4)
C43 0.059(4) 0.038(4) 0.035(3) -0.001(3) 0.018(3) -0.026(3)
C44 0.051(5) 0.058(5) 0.070(5) 0.011(4) 0.022(4) 0.018(4)
C45 0.064(6) 0.071(7) 0.081(6) 0.028(5) 0.016(5) 0.020(5)
C46 0.067(6) 0.058(6) 0.125(10) 0.009(7) 0.027(6) 0.015(5)
C47 0.078(7) 0.054(6) 0.100(8) -0.024(6) 0.029(6) 0.002(5)
C48 0.047(5) 0.066(6) 0.075(6) 0.004(5) 0.009(4) 0.001(4)
C49 0.037(4) 0.061(5) 0.068(5) 0.010(4) 0.007(4) -0.005(4)
C50 0.051(5) 0.072(6) 0.076(6) 0.009(5) 0.006(4) -0.010(4)
C51 0.071(6) 0.078(7) 0.099(8) 0.031(6) 0.012(6) -0.014(6)
C52 0.094(9) 0.125(12) 0.133(11) 0.045(9) -0.006(8) -0.064(8)
C53 0.092(9) 0.139(13) 0.116(10) 0.019(9) -0.019(7) -0.064(8)
C54 0.062(6) 0.091(8) 0.117(9) 0.032(7) -0.017(6) -0.026(6)
C55 0.060(5) 0.068(6) 0.049(4) 0.002(4) 0.019(4) 0.009(4)
C56 0.057(5) 0.125(10) 0.065(6) -0.014(6) 0.021(4) 0.005(6)
C57 0.113(10) 0.120(12) 0.096(9) -0.021(8) 0.053(8) -0.001(8)
C58 0.168(13) 0.102(11) 0.086(8) -0.030(7) 0.058(9) 0.013(10)
C59 0.128(10) 0.081(8) 0.081(7) -0.009(6) 0.019(7) -0.021(7)
C60 0.073(6) 0.070(7) 0.062(5) -0.004(5) 0.016(5) -0.010(5)
C61 0.037(4) 0.075(6) 0.048(4) 0.025(4) -0.004(3) -0.012(4)
C62 0.046(4) 0.078(7) 0.043(4) 0.008(4) 0.006(3) -0.003(4)
C63 0.058(5) 0.066(6) 0.081(6) 0.022(5) 0.010(5) 0.009(5)
C64 0.057(5) 0.084(8) 0.079(7) 0.037(6) -0.010(5) -0.005(5)
C65 0.067(6) 0.092(8) 0.063(6) 0.014(6) -0.009(5) -0.023(6)
C66 0.052(5) 0.074(6) 0.061(5) -0.002(5) 0.003(4) -0.007(4)

loop_
_atom_type_symbol
_atom_type_description
_atom_type_scat_dispersion_real
_atom_type_scat_dispersion_imag
_atom_type_scat_source
C C 0.0033 0.0016 'International Tables Vol C Tables 4.2.6.8 and 6.1.1.4'
H H 0.0000 0.0000 'International Tables Vol C Tables 4.2.6.8 and 6.1.1.4'
O O 0.0106 0.0060 'International Tables Vol C Tables 4.2.6.8 and 6.1.1.4'
P P 0.1023 0.0942 'International Tables Vol C Tables 4.2.6.8 and 6.1.1.4'
Sb Sb -0.5866 1.5461 'International Tables Vol C Tables 4.2.6.8 and 6.1.1.4'
Re Re -1.0185 7.2310 'International Tables Vol C Tables 4.2.6.8 and 6.1.1.4'
Pt Pt -1.7033 8.3905 'International Tables Vol C Tables 4.2.6.8 and 6.1.1.4'

loop_
_geom_angle_atom_site_label_1
_geom_angle_atom_site_label_2
_geom_angle_atom_site_label_3
_geom_angle
C1 Pt1 Sb3 86.43(17)
C1 Pt1 Sb1 84.79(17)
Sb3 Pt1 Sb1 170.146(17)
C1 Pt1 Sb2 175.0(2)
Sb3 Pt1 Sb2 96.506(16)
Sb1 Pt1 Sb2 92.570(15)
C12 Re1 C13 91.8(4)
C12 Re1 C14 93.6(4)
C13 Re1 C14 92.2(4)
C12 Re1 C11 90.6(4)
C13 Re1 C11 92.4(4)
C14 Re1 C11 173.6(3)
C12 Re1 Sb1 92.8(3)
C13 Re1 Sb1 173.8(3)
C14 Re1 Sb1 83.4(2)
C11 Re1 Sb1 91.7(2)
C12 Re1 Re2 174.0(3)
C13 Re1 Re2 83.5(3)
C14 Re1 Re2 90.4(2)
C11 Re1 Re2 85.8(3)
Sb1 Re1 Re2 92.135(12)
C12 Re1 H1 161(2)
C13 Re1 H1 107(2)
C14 Re1 H1 85(2)
C11 Re1 H1 89(2)
Sb1 Re1 H1 69(2)
Re2 Re1 H1 24(2)
C22 Re2 C23 92.5(3)
C22 Re2 C21 92.3(3)
C23 Re2 C21 87.7(3)
C22 Re2 C24 90.1(4)
C23 Re2 C24 93.8(3)
C21 Re2 C24 177.1(3)
C22 Re2 Sb2 90.6(2)
C23 Re2 Sb2 175.8(2)
C21 Re2 Sb2 89.4(2)
C24 Re2 Sb2 88.9(2)
C22 Re2 Re1 170.2(3)
C23 Re2 Re1 84.1(2)
C21 Re2 Re1 96.7(2)
C24 Re2 Re1 81.0(2)
Sb2 Re2 Re1 93.201(13)
C22 Re2 H1 163.8(19)
C23 Re2 H1 103.7(19)
C21 Re2 H1 89(2)
C24 Re2 H1 89(2)
Sb2 Re2 H1 73.2(19)
Re1 Re2 H1 22(2)
C25 Sb1 C31 101.4(3)
C25 Sb1 Pt1 114.37(19)
C31 Sb1 Pt1 107.7(2)
C25 Sb1 Re1 108.7(2)
C31 Sb1 Re1 106.6(2)
Pt1 Sb1 Re1 116.679(19)
C37 Sb2 C43 101.2(3)
C37 Sb2 Pt1 105.23(19)
C43 Sb2 Pt1 115.38(16)
C37 Sb2 Re2 108.25(18)
C43 Sb2 Re2 101.45(16)
Pt1 Sb2 Re2 123.166(17)
C55 Sb3 C61 99.3(3)
C55 Sb3 C49 100.9(3)
C61 Sb3 C49 99.1(3)
C55 Sb3 Pt1 109.9(2)
C61 Sb3 Pt1 124.1(2)
C49 Sb3 Pt1 119.6(2)
C6 C1 C2 115.9(7)
C6 C1 Pt1 124.2(6)
C2 C1 Pt1 119.9(5)
C3 C2 C1 122.9(8)
C3 C2 H2 118.6
C1 C2 H2 118.6
C2 C3 C4 118.7(9)
C2 C3 H3 120.7
C4 C3 H3 120.7
C5 C4 C3 121.1(9)
C5 C4 H4 119.5
C3 C4 H4 119.5
C4 C5 C6 119.7(9)
C4 C5 H5 120.1
C6 C5 H5 120.1
C1 C6 C5 121.7(8)
C1 C6 H6 119.2
C5 C6 H6 119.2
O11 C11 Re1 178.4(9)
O12 C12 Re1 176.4(10)
O13 C13 Re1 178.2(8)
O14 C14 Re1 177.0(8)
O21 C21 Re2 178.8(8)
O22 C22 Re2 178.7(8)
O23 C23 Re2 176.1(7)
O24 C24 Re2 178.7(7)
C26 C25 C30 117.6(8)
C26 C25 Sb1 122.9(7)
C30 C25 Sb1 119.5(6)
C25 C26 C27 121.3(11)
C25 C26 H26 119.3
C27 C26 H26 119.3
C28 C27 C26 119.5(13)
C28 C27 H27 120.2
C26 C27 H27 120.2
C27 C28 C29 121.3(10)
C27 C28 H28 119.4
C29 C28 H28 119.4
C28 C29 C30 118.2(11)
C28 C29 H29 120.9
C30 C29 H29 120.9
C25 C30 C29 122.0(10)
C25 C30 H30 119.0
C29 C30 H30 119.0
C36 C31 C32 118.0(8)
C36 C31 Sb1 121.2(6)
C32 C31 Sb1 120.4(6)
C33 C32 C31 120.7(10)
C33 C32 H32 119.6
C31 C32 H32 119.6
C32 C33 C34 118.4(9)
C32 C33 H33 120.8
C34 C33 H33 120.8
C35 C34 C33 120.7(10)
C35 C34 H34 119.6
C33 C34 H34 119.6
C34 C35 C36 120.9(11)
C34 C35 H35 119.6
C36 C35 H35 119.6
C35 C36 C31 121.3(10)
C35 C36 H36 119.4
C31 C36 H36 119.4
C38 C37 C42 117.0(7)
C38 C37 Sb2 120.5(5)
C42 C37 Sb2 122.4(5)
C37 C38 C39 121.4(7)
C37 C38 H38 119.3
C39 C38 H38 119.3
C40 C39 C38 120.5(8)
C40 C39 H39 119.8
C38 C39 H39 119.8
C39 C40 C41 119.5(8)
C39 C40 H40 120.3
C41 C40 H40 120.3
C40 C41 C42 121.1(8)
C40 C41 H41 119.4
C42 C41 H41 119.4
C41 C42 C37 120.5(7)
C41 C42 H42 119.7
C37 C42 H42 119.7
C44 C43 C48 123.3(8)
C44 C43 Sb2 121.6(6)
C48 C43 Sb2 114.6(6)
C43 C44 C45 120.0(9)
C43 C44 H44 120.0
C45 C44 H44 120.0
C46 C45 C44 118.5(9)
C46 C45 H45 120.8
C44 C45 H45 120.8
C47 C46 C45 121.4(10)
C47 C46 H46 119.3
C45 C46 H46 119.3
C46 C47 C48 120.3(9)
C46 C47 H47 119.8
C48 C47 H47 119.8
C43 C48 C47 116.5(9)
C43 C48 H48 121.7
C47 C48 H48 121.7
C50 C49 C54 117.5(8)
C50 C49 Sb3 120.6(6)
C54 C49 Sb3 121.6(7)
C49 C50 C51 120.7(9)
C49 C50 H50 119.6
C51 C50 H50 119.6
C52 C51 C50 121.0(10)
C52 C51 H51 119.5
C50 C51 H51 119.5
C51 C52 C53 119.3(11)
C51 C52 H52 120.4
C53 C52 H52 120.4
C52 C53 C54 120.6(11)
C52 C53 H53 119.7
C54 C53 H53 119.7
C49 C54 C53 120.4(10)
C49 C54 H54 119.8
C53 C54 H54 119.8
C60 C55 C56 119.1(8)
C60 C55 Sb3 120.0(6)
C56 C55 Sb3 120.9(7)
C57 C56 C55 119.8(10)
C57 C56 H56 120.1
C55 C56 H56 120.1
C58 C57 C56 121.2(11)
C58 C57 H57 119.4
C56 C57 H57 119.4
C57 C58 C59 120.1(11)
C57 C58 H58 119.9
C59 C58 H58 119.9
C60 C59 C58 119.0(11)
C60 C59 H59 120.5
C58 C59 H59 120.5
C55 C60 C59 120.7(9)
C55 C60 H60 119.6
C59 C60 H60 119.6
C62 C61 C66 119.1(8)
C62 C61 Sb3 123.5(7)
C66 C61 Sb3 117.3(7)
C61 C62 C63 123.0(9)
C61 C62 H62 118.5
C63 C62 H62 118.5
C64 C63 C62 118.3(9)
C64 C63 H63 120.8
C62 C63 H63 120.8
C63 C64 C65 120.7(9)
C63 C64 H64 119.7
C65 C64 H64 119.7
C64 C65 C66 119.7(10)
C64 C65 H65 120.2
C66 C65 H65 120.2
C65 C66 C61 119.2(9)
C65 C66 H66 120.4
C61 C66 H66 120.4

loop_
_geom_bond_atom_site_label_1
_geom_bond_atom_site_label_2
_geom_bond_distance
Pt1 C1 2.059(7)
Pt1 Sb3 2.5612(5)
Pt1 Sb1 2.5744(5)
Pt1 Sb2 2.6353(5)
Re1 C12 1.929(9)
Re1 C13 1.940(10)
Re1 C14 1.973(9)
Re1 C11 1.991(10)
Re1 Sb1 2.7675(5)
Re1 Re2 3.2761(4)
Re1 H1 1.69(6)
Re2 C22 1.930(9)
Re2 C23 1.940(8)
Re2 C21 1.985(9)
Re2 C24 1.987(8)
Re2 Sb2 2.7879(5)
Re2 H1 1.85(6)
Sb1 C25 2.122(7)
Sb1 C31 2.126(7)
Sb2 C37 2.153(7)
Sb2 C43 2.227(8)
Sb3 C55 2.115(8)
Sb3 C61 2.154(7)
Sb3 C49 2.154(8)
O11 C11 1.150(10)
O12 C12 1.147(10)
O13 C13 1.148(10)
O14 C14 1.142(10)
O21 C21 1.124(9)
O22 C22 1.140(9)
O23 C23 1.133(8)
O24 C24 1.134(9)
C1 C6 1.382(10)
C1 C2 1.399(11)
C2 C3 1.367(11)
C2 H2 0.9300
C3 C4 1.378(13)
C3 H3 0.9300
C4 C5 1.342(14)
C4 H4 0.9300
C5 C6 1.396(11)
C5 H5 0.9300
C6 H6 0.9300
C25 C26 1.365(13)
C25 C30 1.374(11)
C26 C27 1.389(14)
C26 H26 0.9300
C27 C28 1.339(19)
C27 H27 0.9300
C28 C29 1.374(18)
C28 H28 0.9300
C29 C30 1.380(12)
C29 H29 0.9300
C30 H30 0.9300
C31 C36 1.383(11)
C31 C32 1.386(11)
C32 C33 1.371(13)
C32 H32 0.9300
C33 C34 1.408(16)
C33 H33 0.9300
C34 C35 1.321(16)
C34 H34 0.9300
C35 C36 1.354(13)
C35 H35 0.9300
C36 H36 0.9300
C37 C38 1.373(10)
C37 C42 1.401(9)
C38 C39 1.396(11)
C38 H38 0.9300
C39 C40 1.354(12)
C39 H39 0.9300
C40 C41 1.354(12)
C40 H40 0.9300
C41 C42 1.385(10)
C41 H41 0.9300
C42 H42 0.9300
C43 C44 1.316(10)
C43 C48 1.343(11)
C44 C45 1.381(11)
C44 H44 0.9300
C45 C46 1.357(14)
C45 H45 0.9300
C46 C47 1.320(13)
C46 H46 0.9300
C47 C48 1.419(12)
C47 H47 0.9300
C48 H48 0.9300
C49 C50 1.364(11)
C49 C54 1.375(12)
C50 C51 1.391(12)
C50 H50 0.9300
C51 C52 1.324(14)
C51 H51 0.9300
C52 C53 1.361(16)
C52 H52 0.9300
C53 C54 1.381(15)
C53 H53 0.9300
C54 H54 0.9300
C55 C60 1.373(12)
C55 C56 1.383(11)
C56 C57 1.364(14)
C56 H56 0.9300
C57 C58 1.348(17)
C57 H57 0.9300
C58 C59 1.384(16)
C58 H58 0.9300
C59 C60 1.379(13)
C59 H59 0.9300
C60 H60 0.9300
C61 C62 1.253(12)
C61 C66 1.440(11)
C62 C63 1.421(11)
C62 H62 0.9300
C63 C64 1.348(13)
C63 H63 0.9300
C64 C65 1.361(14)
C64 H64 0.9300
C65 C66 1.368(12)
C65 H65 0.9300
C66 H66 0.9300
